data_7045112
loop_
_publ_author_name
'Chen, Xiao'
'Gamer, Michael T.'
'Roesky, Peter W.'

_publ_section_title
;
 Synthesis and structural characterization of alkali metal arsinoamides.
;
_journal_issue 36
_journal_name_full 'Dalton transactions (Cambridge, England : 2003)'
_journal_page_first 12521
_journal_page_last 12525
_journal_paper_doi 10.1039/c7dt04401a
_journal_volume 47
_journal_year 2018
_chemical_formula_moiety 'C56 H70 As2 K2 N2 O2'
_chemical_formula_sum 'C56 H70 As2 K2 N2 O2'
_chemical_formula_weight 1031.18
_space_group_crystal_system triclinic
_space_group_IT_number 2
_space_group_name_Hall '-P 1'
_space_group_name_H-M_alt 'P -1'
_symmetry_space_group_name_Hall '-P 1'
_symmetry_space_group_name_H-M 'P -1'
_atom_sites_solution_hydrogens geom
_audit_creation_date 2017-10-28
_audit_creation_method
;
Olex2 1.2
(compiled 2017.08.10 svn.r3458 for OlexSys, GUI svn.r5381)
;
_audit_update_record
;
2017-11-20 deposited with the CCDC.
2017-12-12 downloaded from the CCDC.
;
_cell_angle_alpha 67.450(4)
_cell_angle_beta 81.984(4)
_cell_angle_gamma 76.104(4)
_cell_formula_units_Z 1
_cell_length_a 9.7359(5)
_cell_length_b 10.7675(6)
_cell_length_c 14.0129(7)
_cell_measurement_reflns_used 15022
_cell_measurement_temperature 210
_cell_measurement_theta_max 29.49
_cell_measurement_theta_min 1.58
_cell_volume 1315.14(13)
_computing_cell_refinement
;
X-Area Recipe 1.33.0.0 (STOE, 2015)
PLATON (A.L.Spek, 2009)
;
_computing_data_collection 'STOE X-AREA'
_computing_data_reduction
;
X-Area Integrate 1.71.0.0 (STOE, 2016)
X-Area LANA 1.70.0.0 (STOE, 2017)
PLATON (A.L.Spek, 2009)
;
_computing_molecular_graphics 'Diamond 4, Olex2 (Dolomanov et al., 2009)'
_computing_publication_material
;
STOE & Cie GmbH, X-Area, software package for collecting single-crystal or
multi-domain crystal data on STOE area-detector diffractometers, for image 
processing, for the correction and scaling of reflection intensities and 
for outlier rejection, version 1.77, Darmstadt 2016
MS Word (Microsoft)
Olex2 (Dolomanov et al., 2009)
;
_computing_structure_refinement 'SHELXL-2017/1 (Sheldrick, 2015)'
_computing_structure_solution 'SHELXS-2017/1 (Sheldrick, 2015)'
_diffrn_ambient_temperature 210
_diffrn_detector 'image plate (34cm diameter)'
_diffrn_detector_area_resol_mean 6.67
_diffrn_detector_type 'STOE Imaging Plate'
_diffrn_measured_fraction_theta_full 0.991
_diffrn_measured_fraction_theta_max 0.975
_diffrn_measurement_device '2-circle diffractometer'
_diffrn_measurement_device_type 'STOE IPDS II'
_diffrn_measurement_method 'rotation method, \w scans'
_diffrn_radiation_collimation '0.5 mm diameter, multiple pinhole'
_diffrn_radiation_monochromator 'plane graphite'
_diffrn_radiation_polarisn_norm 0
_diffrn_radiation_probe x-ray
_diffrn_radiation_type MoK\a
_diffrn_radiation_wavelength 0.71073
_diffrn_reflns_av_R_equivalents 0.0378
_diffrn_reflns_av_unetI/netI 0.0451
_diffrn_reflns_Laue_measured_fraction_full 0.991
_diffrn_reflns_Laue_measured_fraction_max 0.975
_diffrn_reflns_limit_h_max 13
_diffrn_reflns_limit_h_min -13
_diffrn_reflns_limit_k_max 14
_diffrn_reflns_limit_k_min -12
_diffrn_reflns_limit_l_max 19
_diffrn_reflns_limit_l_min -19
_diffrn_reflns_number 13130
_diffrn_reflns_point_group_measured_fraction_full 0.991
_diffrn_reflns_point_group_measured_fraction_max 0.975
_diffrn_reflns_theta_full 26.000
_diffrn_reflns_theta_max 29.573
_diffrn_reflns_theta_min 1.576
_diffrn_source 'sealed tube, 12x0.4mm long-fine focus'
_diffrn_source_current 40mA
_diffrn_source_power 2kW
_diffrn_source_voltage 50kV
_exptl_absorpt_coefficient_mu 1.47
_exptl_absorpt_correction_T_max 0.8382
_exptl_absorpt_correction_T_min 0.6336
_exptl_absorpt_correction_type integration
_exptl_absorpt_process_details
;
STOE X-Red32, absorption correction by Gaussian integration, analogous to
P. Coppens, "The Evaluation of Absorption and Extinction in Single-Crystal
Structure Analysis", published in
F. R. Ahmed (Editor), "Crystallographic Computing",
Munksgaard, Copenhagen (1970), 255 - 270
;
_exptl_crystal_colour 'light brown'
_exptl_crystal_colour_modifier light
_exptl_crystal_colour_primary brown
_exptl_crystal_density_diffrn 1.302
_exptl_crystal_description prism
_exptl_crystal_F_000 540
_exptl_crystal_size_max 0.339
_exptl_crystal_size_mid 0.255
_exptl_crystal_size_min 0.111
_refine_diff_density_max 0.722
_refine_diff_density_min -0.638
_refine_diff_density_rms 0.073
_refine_ls_extinction_method none
_refine_ls_goodness_of_fit_ref 1.028
_refine_ls_hydrogen_treatment constr
_refine_ls_matrix_type full
_refine_ls_number_parameters 295
_refine_ls_number_reflns 7205
_refine_ls_number_restraints 0
_refine_ls_restrained_S_all 1.028
_refine_ls_R_factor_all 0.0805
_refine_ls_R_factor_gt 0.0496
_refine_ls_shift/su_max 0.001
_refine_ls_shift/su_mean 0.000
_refine_ls_structure_factor_coef Fsqd
_refine_ls_weighting_details 'w=1/[\s^2^(Fo^2^)+(0.0608P)^2^+0.9213P] where P=(Fo^2^+2Fc^2^)/3'
_refine_ls_weighting_scheme calc
_refine_ls_wR_factor_gt 0.1174
_refine_ls_wR_factor_ref 0.1353
_reflns_Friedel_coverage 0.000
_reflns_number_gt 5097
_reflns_number_total 7205
_reflns_threshold_expression 'I > 2\s(I)'
_cod_data_source_file c7dt04401a2.cif
_cod_data_source_block xcd11
_cod_depositor_comments 'Adding full bibliography for 7045111--7045113.cif.'
_cod_database_code 7045112
_shelx_shelxl_version_number 2017/1
_shelx_space_group_comment
;
The symmetry employed for this shelxl refinement is uniquely defined
by the following loop, which should always be used as a source of
symmetry information in preference to the above space-group names.
They are only intended as comments.
;
_shelx_estimated_absorpt_t_max 0.854
_shelx_estimated_absorpt_t_min 0.636
_olex2_refinement_description
;
1. Fixed Uiso
 At 1.2 times of:
  All C(H) groups, All C(H,H) groups
 At 1.5 times of:
  All C(H,H,H) groups
2.a Secondary CH2 refined with riding coordinates:
 C25(H25A,H25B), C26(H26A,H26B), C27(H27A,H27B), C28(H28A,H28B)
2.b Aromatic/amide H refined with riding coordinates:
 C2(H2), C3(H3), C4(H4), C5(H5), C6(H6), C9(H9), C11(H11), C18(H18), C20(H20)
2.c Idealised Me refined as rotating group:
 C13(H13A,H13B,H13C), C14(H14A,H14B,H14C), C15(H15A,H15B,H15C), C22(H22A,H22B,
 H22C), C23(H23A,H23B,H23C), C24(H24A,H24B,H24C)
;
_olex2_submission_special_instructions 'No special instructions were received'

loop_
_space_group_symop_operation_xyz
'x, y, z'
'-x, -y, -z'

loop_
_atom_site_label
_atom_site_type_symbol
_atom_site_fract_x
_atom_site_fract_y
_atom_site_fract_z
_atom_site_U_iso_or_equiv
_atom_site_adp_type
_atom_site_occupancy
_atom_site_site_symmetry_order
_atom_site_calc_flag
_atom_site_refinement_flags_posn
As As 0.19625(3) 0.70662(3) 0.81896(2) 0.04142(10) Uani 1 1 d .
K K 0.59097(8) 0.66394(8) 0.85328(6) 0.05158(18) Uani 1 1 d .
O O 0.7640(3) 0.4896(3) 0.7815(2) 0.0713(7) Uani 1 1 d .
N N 0.3577(3) 0.5692(3) 0.8433(2) 0.0432(5) Uani 1 1 d .
C1 C 0.3392(3) 0.4405(3) 0.9060(2) 0.0392(6) Uani 1 1 d .
C2 C 0.4601(3) 0.3311(3) 0.9247(2) 0.0449(6) Uani 1 1 d .
H2 H 0.548575 0.350689 0.894503 0.054 Uiso 1 1 calc R
C3 C 0.4520(4) 0.1966(3) 0.9859(3) 0.0514(7) Uani 1 1 d .
H3 H 0.534418 0.127429 0.994684 0.062 Uiso 1 1 calc R
C4 C 0.3254(4) 0.1618(3) 1.0344(3) 0.0547(8) Uani 1 1 d .
H4 H 0.321034 0.070936 1.077620 0.066 Uiso 1 1 calc R
C5 C 0.2050(4) 0.2659(3) 1.0170(3) 0.0518(8) Uani 1 1 d .
H5 H 0.117426 0.244428 1.048035 0.062 Uiso 1 1 calc R
C6 C 0.2106(3) 0.4002(3) 0.9554(3) 0.0473(7) Uani 1 1 d .
H6 H 0.126429 0.467358 0.945798 0.057 Uiso 1 1 calc R
C7 C 0.1129(3) 0.7236(3) 0.6897(2) 0.0425(6) Uani 1 1 d .
C8 C -0.0037(3) 0.8343(3) 0.6571(3) 0.0468(7) Uani 1 1 d .
C9 C -0.0859(3) 0.8449(3) 0.5792(3) 0.0517(8) Uani 1 1 d .
H9 H -0.162397 0.919859 0.557796 0.062 Uiso 1 1 calc R
C10 C -0.0586(4) 0.7489(4) 0.5327(3) 0.0509(7) Uani 1 1 d .
C11 C 0.0574(4) 0.6420(3) 0.5637(3) 0.0506(7) Uani 1 1 d .
H11 H 0.078934 0.577037 0.531355 0.061 Uiso 1 1 calc R
C12 C 0.1438(3) 0.6263(3) 0.6409(2) 0.0466(7) Uani 1 1 d .
C13 C -0.0445(4) 0.9447(3) 0.7036(3) 0.0566(8) Uani 1 1 d .
H13A H -0.078606 0.905279 0.775021 0.085 Uiso 1 1 calc GR
H13B H -0.118642 1.017215 0.664660 0.085 Uiso 1 1 calc GR
H13C H 0.037604 0.982382 0.700971 0.085 Uiso 1 1 calc GR
C14 C -0.1535(4) 0.7585(4) 0.4521(3) 0.0658(10) Uani 1 1 d .
H14A H -0.234191 0.717612 0.486245 0.099 Uiso 1 1 calc GR
H14B H -0.100601 0.709927 0.408444 0.099 Uiso 1 1 calc GR
H14C H -0.186351 0.854257 0.409909 0.099 Uiso 1 1 calc GR
C15 C 0.2653(4) 0.5042(4) 0.6669(3) 0.0580(9) Uani 1 1 d .
H15A H 0.348961 0.531750 0.675916 0.087 Uiso 1 1 calc GR
H15B H 0.284265 0.469124 0.611118 0.087 Uiso 1 1 calc GR
H15C H 0.240870 0.433131 0.730440 0.087 Uiso 1 1 calc GR
C16 C 0.2997(3) 0.8601(3) 0.7651(2) 0.0413(6) Uani 1 1 d .
C17 C 0.4016(3) 0.8780(3) 0.6809(2) 0.0440(6) Uani 1 1 d .
C18 C 0.4787(3) 0.9804(3) 0.6568(3) 0.0497(7) Uani 1 1 d .
H18 H 0.548575 0.989632 0.602427 0.060 Uiso 1 1 calc R
C19 C 0.4564(4) 1.0694(3) 0.7101(3) 0.0505(7) Uani 1 1 d .
C20 C 0.3546(4) 1.0525(3) 0.7914(3) 0.0488(7) Uani 1 1 d .
H20 H 0.337046 1.112612 0.827750 0.059 Uiso 1 1 calc R
C21 C 0.2780(3) 0.9489(3) 0.8205(2) 0.0456(7) Uani 1 1 d .
C22 C 0.4327(4) 0.7873(4) 0.6175(3) 0.0549(8) Uani 1 1 d .
H22A H 0.449398 0.691626 0.663339 0.082 Uiso 1 1 calc GR
H22B H 0.516243 0.805408 0.572081 0.082 Uiso 1 1 calc GR
H22C H 0.352524 0.806527 0.576370 0.082 Uiso 1 1 calc GR
C23 C 0.5413(4) 1.1811(4) 0.6805(4) 0.0678(10) Uani 1 1 d .
H23A H 0.638652 1.145903 0.662231 0.102 Uiso 1 1 calc GR
H23B H 0.539036 1.209737 0.738489 0.102 Uiso 1 1 calc GR
H23C H 0.500608 1.259064 0.621699 0.102 Uiso 1 1 calc GR
C24 C 0.1750(4) 0.9332(4) 0.9142(3) 0.0577(8) Uani 1 1 d .
H24A H 0.080466 0.942616 0.894305 0.087 Uiso 1 1 calc GR
H24B H 0.175173 1.003735 0.941262 0.087 Uiso 1 1 calc GR
H24C H 0.203587 0.843346 0.967090 0.087 Uiso 1 1 calc GR
C25 C 0.7567(5) 0.4256(5) 0.7118(3) 0.0723(11) Uani 1 1 d .
H25A H 0.798131 0.473515 0.643386 0.087 Uiso 1 1 calc R
H25B H 0.658280 0.424612 0.704783 0.087 Uiso 1 1 calc R
C26 C 0.8410(5) 0.2814(5) 0.7590(4) 0.0826(13) Uani 1 1 d .
H26A H 0.878112 0.241252 0.706177 0.099 Uiso 1 1 calc R
H26B H 0.783833 0.221972 0.811801 0.099 Uiso 1 1 calc R
C27 C 0.9590(5) 0.3035(6) 0.8061(5) 0.0905(15) Uani 1 1 d .
H27A H 0.990388 0.223645 0.867994 0.109 Uiso 1 1 calc R
H27B H 1.040124 0.320224 0.756425 0.109 Uiso 1 1 calc R
C28 C 0.8946(4) 0.4272(5) 0.8333(4) 0.0715(11) Uani 1 1 d .
H28A H 0.876316 0.400481 0.908365 0.086 Uiso 1 1 calc R
H28B H 0.958745 0.491937 0.810470 0.086 Uiso 1 1 calc R

loop_
_atom_site_aniso_label
_atom_site_aniso_U_11
_atom_site_aniso_U_22
_atom_site_aniso_U_33
_atom_site_aniso_U_23
_atom_site_aniso_U_13
_atom_site_aniso_U_12
As 0.04011(16) 0.03974(16) 0.04004(17) -0.01090(12) -0.00358(11) -0.00543(11)
K 0.0485(4) 0.0568(4) 0.0532(4) -0.0239(3) -0.0107(3) -0.0064(3)
O 0.0550(15) 0.0805(19) 0.092(2) -0.0497(17) -0.0021(14) -0.0083(13)
N 0.0401(12) 0.0402(12) 0.0438(13) -0.0083(11) -0.0065(10) -0.0075(10)
C1 0.0422(14) 0.0400(14) 0.0336(13) -0.0105(11) -0.0089(11) -0.0061(12)
C2 0.0437(15) 0.0438(15) 0.0423(16) -0.0131(13) -0.0055(12) -0.0026(12)
C3 0.0600(19) 0.0422(16) 0.0467(17) -0.0139(14) -0.0125(14) 0.0008(14)
C4 0.071(2) 0.0417(16) 0.0482(18) -0.0081(14) -0.0108(16) -0.0155(15)
C5 0.0526(18) 0.0507(18) 0.0511(18) -0.0120(15) -0.0069(14) -0.0177(15)
C6 0.0433(15) 0.0430(15) 0.0504(17) -0.0102(13) -0.0092(13) -0.0067(13)
C7 0.0414(14) 0.0407(14) 0.0420(15) -0.0111(12) -0.0090(12) -0.0050(12)
C8 0.0417(15) 0.0431(15) 0.0495(17) -0.0121(13) -0.0052(13) -0.0042(12)
C9 0.0449(16) 0.0497(17) 0.0507(18) -0.0094(15) -0.0119(14) -0.0014(14)
C10 0.0499(17) 0.0542(18) 0.0462(17) -0.0123(14) -0.0114(14) -0.0111(14)
C11 0.0518(18) 0.0493(17) 0.0513(18) -0.0197(15) -0.0116(14) -0.0038(14)
C12 0.0471(16) 0.0447(16) 0.0446(16) -0.0142(13) -0.0081(13) -0.0034(13)
C13 0.0527(18) 0.0459(17) 0.065(2) -0.0184(16) -0.0138(16) 0.0048(14)
C14 0.062(2) 0.072(2) 0.061(2) -0.0183(19) -0.0237(18) -0.0077(19)
C15 0.060(2) 0.0544(19) 0.064(2) -0.0293(17) -0.0221(17) 0.0051(16)
C16 0.0402(14) 0.0399(14) 0.0388(15) -0.0092(12) -0.0065(11) -0.0052(11)
C17 0.0464(16) 0.0420(15) 0.0379(15) -0.0097(12) -0.0045(12) -0.0054(12)
C18 0.0465(16) 0.0449(16) 0.0477(17) -0.0062(14) -0.0038(13) -0.0082(13)
C19 0.0508(17) 0.0425(16) 0.0544(19) -0.0098(14) -0.0158(14) -0.0080(14)
C20 0.0527(17) 0.0427(15) 0.0506(18) -0.0160(14) -0.0148(14) -0.0040(13)
C21 0.0452(16) 0.0444(16) 0.0432(16) -0.0113(13) -0.0107(12) -0.0051(13)
C22 0.063(2) 0.0508(18) 0.0464(18) -0.0153(15) 0.0071(15) -0.0125(16)
C23 0.063(2) 0.060(2) 0.083(3) -0.022(2) -0.007(2) -0.0232(18)
C24 0.063(2) 0.060(2) 0.054(2) -0.0285(17) 0.0017(16) -0.0101(17)
C25 0.075(3) 0.083(3) 0.067(3) -0.034(2) 0.000(2) -0.023(2)
C26 0.074(3) 0.080(3) 0.112(4) -0.057(3) 0.007(3) -0.019(2)
C27 0.064(3) 0.096(4) 0.114(4) -0.050(3) -0.003(3) -0.003(2)
C28 0.058(2) 0.087(3) 0.081(3) -0.042(2) 0.001(2) -0.017(2)

loop_
_atom_type_symbol
_atom_type_description
_atom_type_scat_dispersion_real
_atom_type_scat_dispersion_imag
_atom_type_scat_source
C C 0.0033 0.0016 'International Tables Vol C Tables 4.2.6.8 and 6.1.1.4'
H H 0.0000 0.0000 'International Tables Vol C Tables 4.2.6.8 and 6.1.1.4'
As As 0.0499 2.0058 'International Tables Vol C Tables 4.2.6.8 and 6.1.1.4'
K K 0.2009 0.2494 'International Tables Vol C Tables 4.2.6.8 and 6.1.1.4'
N N 0.0061 0.0033 'International Tables Vol C Tables 4.2.6.8 and 6.1.1.4'
O O 0.0106 0.0060 'International Tables Vol C Tables 4.2.6.8 and 6.1.1.4'

loop_
_geom_angle_atom_site_label_1
_geom_angle_atom_site_label_2
_geom_angle_atom_site_label_3
_geom_angle
_geom_angle_site_symmetry_1
_geom_angle_site_symmetry_3
N As K 41.65(8) . .
N As C7 108.62(12) . .
N As C16 95.10(11) . .
C7 As K 125.53(9) . .
C16 As K 55.98(8) . .
C16 As C7 101.47(12) . .
O K N 93.03(8) . .
O K C1 105.04(9) . 2_667
O K C2 130.66(9) . 2_667
O K C3 144.94(9) . 2_667
O K C4 126.69(10) . 2_667
O K C5 103.17(9) . 2_667
O K C6 94.00(9) . 2_667
O K C16 128.55(9) . .
O K C17 109.60(9) . .
O K C22 85.14(9) . .
O K C28 22.18(9) . .
N K C1 108.14(8) . 2_667
N K C2 99.92(8) . 2_667
N K C3 112.79(9) . 2_667
N K C4 137.84(9) . 2_667
N K C5 150.84(9) . 2_667
N K C6 132.23(8) . 2_667
N K C16 56.49(7) . .
N K C17 69.25(8) . .
N K C22 61.50(8) . .
N K C28 109.23(9) . .
C1 K C5 44.46(8) 2_667 2_667
C1 K C6 25.21(8) 2_667 2_667
C1 K C22 166.34(8) 2_667 .
C1 K C28 85.38(10) 2_667 .
C2 K C1 25.83(7) 2_667 2_667
C2 K C4 45.37(9) 2_667 2_667
C2 K C5 51.26(9) 2_667 2_667
C2 K C6 43.91(8) 2_667 2_667
C2 K C16 97.35(8) 2_667 .
C2 K C22 142.31(9) 2_667 .
C2 K C28 111.16(10) 2_667 .
C3 K C1 45.74(8) 2_667 2_667
C3 K C2 25.90(8) 2_667 2_667
C3 K C4 25.53(9) 2_667 2_667
C3 K C5 43.81(9) 2_667 2_667
C3 K C6 51.17(9) 2_667 2_667
C3 K C16 86.32(9) 2_667 .
C3 K C22 127.46(9) 2_667 .
C3 K C28 122.76(10) 2_667 .
C4 K C1 53.31(8) 2_667 2_667
C4 K C5 24.95(9) 2_667 2_667
C4 K C6 44.03(8) 2_667 2_667
C4 K C16 98.76(9) 2_667 .
C4 K C22 127.35(9) 2_667 .
C4 K C28 106.45(10) 2_667 .
C5 K C6 24.37(8) 2_667 2_667
C5 K C22 142.93(9) 2_667 .
C5 K C28 81.98(10) 2_667 .
C6 K C22 166.25(9) 2_667 .
C6 K C28 71.91(9) 2_667 .
C16 K C1 122.59(8) . 2_667
C16 K C5 123.64(9) . 2_667
C16 K C6 137.44(8) . 2_667
C16 K C22 44.98(8) . .
C16 K C28 150.52(9) . .
C17 K C1 145.34(8) . 2_667
C17 K C2 119.55(8) . 2_667
C17 K C3 101.81(9) . 2_667
C17 K C4 104.17(9) . 2_667
C17 K C5 125.20(9) . 2_667
C17 K C6 148.15(9) . 2_667
C17 K C16 26.07(8) . .
C17 K C22 25.69(8) . .
C17 K C28 128.85(10) . .
C28 K C22 106.09(10) . .
C25 O K 136.1(3) . .
C25 O C28 108.9(3) . .
C28 O K 114.5(2) . .
As N K 111.73(11) . .
C1 N As 116.1(2) . .
C1 N K 121.42(18) . .
N C1 K 117.62(18) . 2_667
N C1 C2 118.0(3) . .
N C1 C6 127.6(3) . .
C2 C1 K 71.75(16) . 2_667
C2 C1 C6 114.4(3) . .
C6 C1 K 79.26(17) . 2_667
K C2 H2 112.2 2_667 .
C1 C2 K 82.41(17) . 2_667
C1 C2 H2 118.8 . .
C3 C2 K 76.57(19) . 2_667
C3 C2 C1 122.4(3) . .
C3 C2 H2 118.8 . .
K C3 H3 113.1 2_667 .
C2 C3 K 77.53(19) . 2_667
C2 C3 H3 119.2 . .
C4 C3 K 80.3(2) . 2_667
C4 C3 C2 121.5(3) . .
C4 C3 H3 119.2 . .
K C4 H4 114.3 2_667 .
C3 C4 K 74.2(2) . 2_667
C3 C4 H4 121.2 . .
C3 C4 C5 117.6(3) . .
C5 C4 K 81.2(2) . 2_667
C5 C4 H4 121.2 . .
K C5 H5 118.8 2_667 .
C4 C5 K 73.87(19) . 2_667
C4 C5 H5 119.1 . .
C6 C5 K 78.95(19) . 2_667
C6 C5 C4 121.7(3) . .
C6 C5 H5 119.1 . .
K C6 H6 119.8 2_667 .
C1 C6 K 75.53(17) . 2_667
C1 C6 H6 118.8 . .
C5 C6 K 76.69(19) . 2_667
C5 C6 C1 122.3(3) . .
C5 C6 H6 118.8 . .
C8 C7 As 114.1(2) . .
C8 C7 C12 118.3(3) . .
C12 C7 As 126.7(2) . .
C7 C8 C13 122.3(3) . .
C9 C8 C7 120.1(3) . .
C9 C8 C13 117.6(3) . .
C8 C9 H9 119.0 . .
C10 C9 C8 122.1(3) . .
C10 C9 H9 119.0 . .
C9 C10 C11 117.6(3) . .
C9 C10 C14 121.2(3) . .
C11 C10 C14 121.2(3) . .
C10 C11 H11 118.6 . .
C10 C11 C12 122.9(3) . .
C12 C11 H11 118.6 . .
C7 C12 C15 124.1(3) . .
C11 C12 C7 119.1(3) . .
C11 C12 C15 116.8(3) . .
C8 C13 H13A 109.5 . .
C8 C13 H13B 109.5 . .
C8 C13 H13C 109.5 . .
H13A C13 H13B 109.5 . .
H13A C13 H13C 109.5 . .
H13B C13 H13C 109.5 . .
C10 C14 H14A 109.5 . .
C10 C14 H14B 109.5 . .
C10 C14 H14C 109.5 . .
H14A C14 H14B 109.5 . .
H14A C14 H14C 109.5 . .
H14B C14 H14C 109.5 . .
C12 C15 H15A 109.5 . .
C12 C15 H15B 109.5 . .
C12 C15 H15C 109.5 . .
H15A C15 H15B 109.5 . .
H15A C15 H15C 109.5 . .
H15B C15 H15C 109.5 . .
As C16 K 92.88(10) . .
C17 C16 As 124.1(2) . .
C17 C16 K 72.85(17) . .
C21 C16 As 117.1(2) . .
C21 C16 K 100.33(18) . .
C21 C16 C17 118.6(3) . .
C16 C17 K 81.08(17) . .
C16 C17 C22 122.4(3) . .
C18 C17 K 95.53(19) . .
C18 C17 C16 119.1(3) . .
C18 C17 C22 118.5(3) . .
C22 C17 K 92.25(19) . .
K C18 H18 107.3 . .
C17 C18 K 61.15(17) . .
C17 C18 H18 118.7 . .
C19 C18 K 101.3(2) . .
C19 C18 C17 122.5(3) . .
C19 C18 H18 118.7 . .
C18 C19 C23 120.9(3) . .
C20 C19 C18 117.9(3) . .
C20 C19 C23 121.2(3) . .
C19 C20 H20 119.1 . .
C19 C20 C21 121.7(3) . .
C21 C20 H20 119.1 . .
C16 C21 C24 122.0(3) . .
C20 C21 C16 120.1(3) . .
C20 C21 C24 117.9(3) . .
K C22 H22A 56.0 . .
K C22 H22B 98.3 . .
K C22 H22C 152.1 . .
C17 C22 K 62.06(17) . .
C17 C22 H22A 109.5 . .
C17 C22 H22B 109.5 . .
C17 C22 H22C 109.5 . .
H22A C22 H22B 109.5 . .
H22A C22 H22C 109.5 . .
H22B C22 H22C 109.5 . .
C19 C23 H23A 109.5 . .
C19 C23 H23B 109.5 . .
C19 C23 H23C 109.5 . .
H23A C23 H23B 109.5 . .
H23A C23 H23C 109.5 . .
H23B C23 H23C 109.5 . .
C21 C24 H24A 109.5 . .
C21 C24 H24B 109.5 . .
C21 C24 H24C 109.5 . .
H24A C24 H24B 109.5 . .
H24A C24 H24C 109.5 . .
H24B C24 H24C 109.5 . .
O C25 H25A 110.8 . .
O C25 H25B 110.8 . .
O C25 C26 104.8(4) . .
H25A C25 H25B 108.9 . .
C26 C25 H25A 110.8 . .
C26 C25 H25B 110.8 . .
C25 C26 H26A 111.3 . .
C25 C26 H26B 111.3 . .
C25 C26 C27 102.1(4) . .
H26A C26 H26B 109.2 . .
C27 C26 H26A 111.3 . .
C27 C26 H26B 111.3 . .
C26 C27 H27A 110.9 . .
C26 C27 H27B 110.9 . .
H27A C27 H27B 108.9 . .
C28 C27 C26 104.3(4) . .
C28 C27 H27A 110.9 . .
C28 C27 H27B 110.9 . .
K C28 H28A 77.5 . .
K C28 H28B 96.0 . .
O C28 K 43.36(17) . .
O C28 C27 107.1(4) . .
O C28 H28A 110.3 . .
O C28 H28B 110.3 . .
C27 C28 K 147.3(3) . .
C27 C28 H28A 110.3 . .
C27 C28 H28B 110.3 . .
H28A C28 H28B 108.6 . .

loop_
_geom_bond_atom_site_label_1
_geom_bond_atom_site_label_2
_geom_bond_distance
_geom_bond_site_symmetry_2
As K 3.8352(8) .
As N 1.850(3) .
As C7 2.014(3) .
As C16 1.986(3) .
K O 2.614(3) .
K N 2.744(3) .
K C1 3.236(3) 2_667
K C2 3.100(3) 2_667
K C3 3.088(3) 2_667
K C4 3.165(3) 2_667
K C5 3.255(3) 2_667
K C6 3.283(3) 2_667
K C16 3.183(3) .
K C17 3.079(3) .
K C22 3.482(4) .
K C28 3.465(4) .
O C25 1.412(5) .
O C28 1.437(5) .
N C1 1.367(4) .
C1 C2 1.423(4) .
C1 C6 1.424(4) .
C2 H2 0.9400 .
C2 C3 1.387(4) .
C3 H3 0.9400 .
C3 C4 1.383(5) .
C4 H4 0.9400 .
C4 C5 1.389(5) .
C5 H5 0.9400 .
C5 C6 1.380(4) .
C6 H6 0.9400 .
C7 C8 1.412(4) .
C7 C12 1.413(4) .
C8 C9 1.397(4) .
C8 C13 1.514(5) .
C9 H9 0.9400 .
C9 C10 1.378(5) .
C10 C11 1.385(5) .
C10 C14 1.515(5) .
C11 H11 0.9400 .
C11 C12 1.398(4) .
C12 C15 1.505(4) .
C13 H13A 0.9700 .
C13 H13B 0.9700 .
C13 H13C 0.9700 .
C14 H14A 0.9700 .
C14 H14B 0.9700 .
C14 H14C 0.9700 .
C15 H15A 0.9700 .
C15 H15B 0.9700 .
C15 H15C 0.9700 .
C16 C17 1.416(4) .
C16 C21 1.410(4) .
C17 C18 1.391(4) .
C17 C22 1.511(5) .
C18 H18 0.9400 .
C18 C19 1.388(5) .
C19 C20 1.387(5) .
C19 C23 1.517(5) .
C20 H20 0.9400 .
C20 C21 1.391(4) .
C21 C24 1.518(5) .
C22 H22A 0.9700 .
C22 H22B 0.9700 .
C22 H22C 0.9700 .
C23 H23A 0.9700 .
C23 H23B 0.9700 .
C23 H23C 0.9700 .
C24 H24A 0.9700 .
C24 H24B 0.9700 .
C24 H24C 0.9700 .
C25 H25A 0.9800 .
C25 H25B 0.9800 .
C25 C26 1.507(6) .
C26 H26A 0.9800 .
C26 H26B 0.9800 .
C26 C27 1.509(7) .
C27 H27A 0.9800 .
C27 H27B 0.9800 .
C27 C28 1.495(6) .
C28 H28A 0.9800 .
C28 H28B 0.9800 .

loop_
_geom_torsion_atom_site_label_1
_geom_torsion_atom_site_label_2
_geom_torsion_atom_site_label_3
_geom_torsion_atom_site_label_4
_geom_torsion
_geom_torsion_site_symmetry_1
_geom_torsion_site_symmetry_4
As N C1 K -98.50(19) . 2_667
As N C1 C2 178.5(2) . .
As N C1 C6 -0.6(4) . .
As C7 C8 C9 -169.5(2) . .
As C7 C8 C13 10.6(4) . .
As C7 C12 C11 167.9(2) . .
As C7 C12 C15 -11.8(5) . .
As C16 C17 K -81.6(2) . .
As C16 C17 C18 -173.0(2) . .
As C16 C17 C22 5.4(4) . .
As C16 C21 C20 175.4(2) . .
As C16 C21 C24 -2.9(4) . .
K As N C1 145.1(3) . .
K O C25 C26 -141.6(3) . .
K O C28 C27 163.2(3) . .
K N C1 K 43.0(3) . 2_667
K N C1 C2 -40.0(3) . .
K N C1 C6 140.9(3) . .
K C1 C2 C3 68.8(3) 2_667 .
K C1 C6 C5 -63.6(3) 2_667 .
K C2 C3 C4 70.3(3) 2_667 .
K C3 C4 C5 70.8(3) 2_667 .
K C4 C5 C6 65.6(3) 2_667 .
K C5 C6 C1 63.0(3) 2_667 .
K C16 C17 C18 -91.4(3) . .
K C16 C17 C22 87.0(3) . .
K C16 C21 C20 76.8(3) . .
K C16 C21 C24 -101.6(3) . .
K C17 C18 C19 -85.1(3) . .
K C18 C19 C20 -61.7(3) . .
K C18 C19 C23 118.0(3) . .
O C25 C26 C27 -36.1(5) . .
N C1 C2 K 112.2(2) . 2_667
N C1 C2 C3 -179.0(3) . .
N C1 C6 K -116.7(3) . 2_667
N C1 C6 C5 179.7(3) . .
C1 C2 C3 K -71.8(3) . 2_667
C1 C2 C3 C4 -1.5(5) . .
C2 C1 C6 K 64.1(2) . 2_667
C2 C1 C6 C5 0.5(5) . .
C2 C3 C4 K -68.8(3) . 2_667
C2 C3 C4 C5 2.0(5) . .
C3 C4 C5 K -66.9(3) . 2_667
C3 C4 C5 C6 -1.3(5) . .
C4 C5 C6 K -63.0(3) . 2_667
C4 C5 C6 C1 0.0(5) . .
C6 C1 C2 K -68.6(2) . 2_667
C6 C1 C2 C3 0.2(4) . .
C7 As N K 122.95(12) . .
C7 As N C1 -91.9(2) . .
C7 C8 C9 C10 0.8(5) . .
C8 C7 C12 C11 -0.9(5) . .
C8 C7 C12 C15 179.4(3) . .
C8 C9 C10 C11 -1.9(5) . .
C8 C9 C10 C14 176.9(3) . .
C9 C10 C11 C12 1.7(5) . .
C10 C11 C12 C7 -0.2(5) . .
C10 C11 C12 C15 179.5(3) . .
C12 C7 C8 C9 0.7(5) . .
C12 C7 C8 C13 -179.2(3) . .
C13 C8 C9 C10 -179.3(3) . .
C14 C10 C11 C12 -177.2(3) . .
C16 As N K 19.02(13) . .
C16 As N C1 164.1(2) . .
C16 C17 C18 K 82.9(3) . .
C16 C17 C18 C19 -2.2(5) . .
C16 C17 C22 K -80.9(3) . .
C17 C16 C21 C20 0.8(4) . .
C17 C16 C21 C24 -177.6(3) . .
C17 C18 C19 C20 1.2(5) . .
C17 C18 C19 C23 -179.1(3) . .
C18 C17 C22 K 97.5(3) . .
C18 C19 C20 C21 0.9(5) . .
C19 C20 C21 C16 -1.9(5) . .
C19 C20 C21 C24 176.5(3) . .
C21 C16 C17 K 92.6(2) . .
C21 C16 C17 C18 1.2(4) . .
C21 C16 C17 C22 179.6(3) . .
C22 C17 C18 K -95.6(3) . .
C22 C17 C18 C19 179.3(3) . .
C23 C19 C20 C21 -178.8(3) . .
C25 O C28 K -172.8(4) . .
C25 O C28 C27 -9.6(5) . .
C25 C26 C27 C28 29.7(5) . .
C26 C27 C28 K 8.0(9) . .
C26 C27 C28 O -13.6(5) . .
C28 O C25 C26 28.9(5) . .
